data_7041953
loop_
_publ_author_name
'M\"oller, F'
'Casta\~neda-Losada, L'
'Junqueira, J. R. C.'
'Miller, R. G.'
'Reback, M. L.'
'Mallick, B.'
'van Gastel, M.'
'Apfel, U.-P.'

_publ_section_title
;
 Modulation of the CO2 fixation in dinickel azacryptands.
;
_journal_issue 17
_journal_name_full 'Dalton transactions (Cambridge, England : 2003)'
_journal_page_first 5680
_journal_page_last 5688
_journal_paper_doi 10.1039/c6dt04527h
_journal_volume 46
_journal_year 2017
_chemical_formula_moiety 'C38 H60 N12 Ni2 O2 S3, 4(Cl O4)'
_chemical_formula_sum 'C38 H61 Cl4 N12 Ni2 O18 S3'
_chemical_formula_weight 1329.35
_space_group_crystal_system triclinic
_space_group_IT_number 2
_space_group_name_Hall '-P 1'
_space_group_name_H-M_alt 'P -1'
_symmetry_space_group_name_Hall '-P 1'
_symmetry_space_group_name_H-M 'P -1'
_atom_sites_solution_hydrogens mixed
_audit_creation_method SHELXL-2016/6
_audit_update_record
;
2017-01-25 deposited with the CCDC.
2017-02-06 downloaded from the CCDC.
;
_cell_angle_alpha 101.454(8)
_cell_angle_beta 103.465(9)
_cell_angle_gamma 102.672(8)
_cell_formula_units_Z 2
_cell_length_a 10.1796(10)
_cell_length_b 15.2919(14)
_cell_length_c 21.793(2)
_cell_measurement_reflns_used 8000
_cell_measurement_temperature 170(2)
_cell_measurement_theta_max 52.2
_cell_measurement_theta_min 4.3
_cell_volume 3105.4(6)
_computing_cell_refinement
;
CrysAlisPro, Agilent Technologies,
Version 1.171.35.11 (release 16-05-2011 CrysAlis171 .NET)
(compiled May 16 2011,17:55:39)
;
_computing_data_collection
;
CrysAlisPro, Agilent Technologies,
Version 1.171.35.11 (release 16-05-2011 CrysAlis171 .NET)
(compiled May 16 2011,17:55:39)
;
_computing_data_reduction
;
CrysAlisPro, Agilent Technologies,
Version 1.171.35.11 (release 16-05-2011 CrysAlis171 .NET)
(compiled May 16 2011,17:55:39)
;
_computing_molecular_graphics 'Diamond (Brandenburg 2011)'
_computing_publication_material 'WinGX publication routines (Farrugia, 1999)'
_computing_structure_refinement 'SHELXL-2016/6 (Sheldrick, 2016)'
_computing_structure_solution 'SIR92 (Altomare 1994)'
_diffrn_ambient_temperature 170(2)
_diffrn_measured_fraction_theta_full 0.972
_diffrn_measured_fraction_theta_max 0.930
_diffrn_measurement_device_type 'Xcalibur, Sapphire2, large Be window'
_diffrn_measurement_method '\w and \p scans'
_diffrn_radiation_source 'fine-focus sealed tube'
_diffrn_radiation_type MoK\a
_diffrn_radiation_wavelength 0.71073
_diffrn_reflns_av_R_equivalents 0.0599
_diffrn_reflns_av_unetI/netI 0.1208
_diffrn_reflns_Laue_measured_fraction_full 0.972
_diffrn_reflns_Laue_measured_fraction_max 0.930
_diffrn_reflns_limit_h_max 12
_diffrn_reflns_limit_h_min -12
_diffrn_reflns_limit_k_max 19
_diffrn_reflns_limit_k_min -16
_diffrn_reflns_limit_l_max 23
_diffrn_reflns_limit_l_min -26
_diffrn_reflns_number 22448
_diffrn_reflns_point_group_measured_fraction_full 0.972
_diffrn_reflns_point_group_measured_fraction_max 0.930
_diffrn_reflns_theta_full 25.242
_diffrn_reflns_theta_max 26.659
_diffrn_reflns_theta_min 1.501
_diffrn_standards_interval_count .5
_diffrn_standards_interval_time .5
_diffrn_standards_number 8000
_exptl_absorpt_coefficient_mu 0.897
_exptl_absorpt_correction_T_max 0.837
_exptl_absorpt_correction_T_min 0.733
_exptl_absorpt_correction_type multi-scan
_exptl_absorpt_process_details
;
CrysAlisPro, Agilent Technologies,
Version 1.171.35.11 (release 16-05-2011 CrysAlis171 .NET)
(compiled May 16 2011,17:55:39)
Empirical absorption correction using spherical harmonics,
 implemented in SCALE3 ABSPACK scaling algorithm.
;
_exptl_crystal_colour colourless
_exptl_crystal_density_diffrn 1.422
_exptl_crystal_description prism
_exptl_crystal_F_000 1280
_exptl_crystal_size_max 0.4
_exptl_crystal_size_mid 0.3
_exptl_crystal_size_min 0.2
_platon_squeeze_details
;
two half molecules of disordered perchlorate anions
the given sum formula, density, mu, F000 are calculated includimg the squeezed
 ClO4-unit
;
_refine_diff_density_max 2.369
_refine_diff_density_min -1.858
_refine_diff_density_rms 0.159
_refine_ls_extinction_method none
_refine_ls_goodness_of_fit_ref 1.093
_refine_ls_hydrogen_treatment mixed
_refine_ls_matrix_type full
_refine_ls_number_parameters 669
_refine_ls_number_reflns 10966
_refine_ls_number_restraints 40
_refine_ls_restrained_S_all 1.097
_refine_ls_R_factor_all 0.1619
_refine_ls_R_factor_gt 0.1246
_refine_ls_shift/su_max 0.008
_refine_ls_shift/su_mean 0.000
_refine_ls_structure_factor_coef Fsqd
_refine_ls_weighting_details 'w=1/[\s^2^(Fo^2^)+(0.2000P)^2^] where P=(Fo^2^+2Fc^2^)/3'
_refine_ls_weighting_scheme calc
_refine_ls_wR_factor_gt 0.3355
_refine_ls_wR_factor_ref 0.3818
_reflns_Friedel_coverage 0.000
_reflns_number_gt 6005
_reflns_number_total 10966
_reflns_threshold_expression 'I > 2\s(I)'
_cod_data_source_file c6dt04527h2.cif
_cod_data_source_block Ni2LAThio-ClO4-4_lc169psq
_cod_depositor_comments 'Adding full bibliography for 7041952--7041960.cif.'
_cod_original_cell_volume 3105.3(5)
_cod_database_code 7041953
_publcif_datablock.id {d2728094-fd2c-4065-b2e4-50713b5107f5}

_shelx_shelxl_version_number 2016/6
_shelx_space_group_comment
;
The symmetry employed for this shelxl refinement is uniquely defined
by the following loop, which should always be used as a source of
symmetry information in preference to the above space-group names.
They are only intended as comments.
;

loop_
_space_group_symop_operation_xyz
'x, y, z'
'-x, -y, -z'

loop_
_atom_site_label
_atom_site_type_symbol
_atom_site_fract_x
_atom_site_fract_y
_atom_site_fract_z
_atom_site_U_iso_or_equiv
_atom_site_adp_type
_atom_site_occupancy
_atom_site_site_symmetry_order
_atom_site_calc_flag
_atom_site_refinement_flags_posn
_atom_site_refinement_flags_adp
_atom_site_refinement_flags_occupancy
_atom_site_disorder_assembly
_atom_site_disorder_group
Ni3 Ni 0.60942(12) 0.36528(9) 0.14662(7) 0.0676(4) Uani 1 1 d . . . . .
H3B H 0.567(9) 0.071(9) 0.416(4) 0.10(4) Uiso 1 1 d D . . . .
Ni4 Ni 0.91763(11) -0.03637(8) 0.30037(6) 0.0610(3) Uani 1 1 d . . . . .
S2 S 0.5659(3) 0.25817(18) 0.43563(12) 0.0730(7) Uani 1 1 d . . . . .
H6B H 0.391(6) 0.299(3) 0.076(3) 0.026(15) Uiso 1 1 d D . . . .
H5B H 0.705(9) 0.2319(17) 0.175(4) 0.06(2) Uiso 1 1 d D . . . .
S3 S 1.05860(17) 0.25675(13) 0.28352(10) 0.0509(4) Uani 1 1 d . . . . .
N3A N 0.7476(6) 0.2974(4) 0.1918(3) 0.0466(13) Uani 1 1 d D . . . .
N3C N 0.7470(6) -0.1522(4) 0.2773(3) 0.0521(14) Uani 1 1 d . . . . .
N3E N 0.4264(6) 0.2525(4) 0.0916(3) 0.0485(13) Uani 1 1 d D . . . .
N3F N 0.5188(6) 0.3560(4) 0.2243(3) 0.0467(13) Uani 1 1 d . . . . .
N3G N 0.9840(6) -0.0955(5) 0.2235(3) 0.0517(14) Uani 1 1 d . . . . .
N3H N 0.8664(6) 0.0399(5) 0.3807(3) 0.0499(13) Uani 1 1 d . . . . .
N3I N 0.7864(6) 0.0251(4) 0.2415(3) 0.0441(12) Uani 1 1 d D . . . .
H500 H 0.847040 0.079336 0.234499 0.053 Uiso 1 1 calc DR U . . .
O3J O 0.4849(7) 0.4496(5) 0.1098(4) 0.0722(18) Uani 1 1 d . . . . .
N3M N 0.7667(7) 0.4905(5) 0.1949(5) 0.066(2) Uani 1 1 d . . . . .
N3U N 0.6454(7) 0.0884(6) 0.4550(3) 0.0570(16) Uani 1 1 d D . . . .
N4J N 0.5190(11) 0.4097(6) 0.3745(5) 0.086(3) Uani 1 1 d D . . . .
H1B H 0.596588 0.394613 0.379732 0.103 Uiso 1 1 calc DR U . . .
O37 O 1.0251(6) -0.1085(4) 0.3605(3) 0.0558(13) Uani 1 1 d . . . . .
H37 H 0.966(9) -0.153(8) 0.365(5) 0.084 Uiso 1 1 calc R U . . .
C1AA C 0.9757(7) 0.2572(5) 0.2034(4) 0.0552(18) Uani 1 1 d . . . . .
C12B C 0.7257(12) 0.3592(7) 0.0233(6) 0.084 Uani 1 1 d D . . . .
N11B N 0.6826(7) 0.3587(6) 0.0662(4) 0.066(2) Uani 1 1 d . . . . .
C1G C 0.8442(11) 0.5584(7) 0.2140(7) 0.082(3) Uani 1 1 d . . . . .
C3K C 0.4225(7) 0.1683(5) 0.0447(4) 0.0505(16) Uani 1 1 d . . . . .
H3KA H 0.447372 0.185648 0.007541 0.061 Uiso 1 1 calc R U . A 1
H3KB H 0.326797 0.128309 0.028889 0.061 Uiso 1 1 calc R U . A 1
C3L C 0.7351(7) 0.3097(5) 0.2583(4) 0.0485(15) Uani 1 1 d . . . . .
H3LA H 0.787452 0.372409 0.284123 0.058 Uiso 1 1 calc R U . . .
H3LB H 0.775399 0.266817 0.278509 0.058 Uiso 1 1 calc R U . . .
C3O C 1.0721(8) 0.1325(5) 0.1912(5) 0.0560(18) Uani 1 1 d . . . . .
H3O H 1.093215 0.082288 0.167737 0.067 Uiso 1 1 calc R U . . .
C3P C 0.4274(10) 0.3951(7) 0.4143(5) 0.071(3) Uani 1 1 d . . . . .
H3PA H 0.331598 0.366172 0.386643 0.086 Uiso 1 1 calc R U . . .
H3PB H 0.430451 0.454418 0.441509 0.086 Uiso 1 1 calc R U . . .
C3Q C 0.3363(7) 0.2345(5) 0.1341(4) 0.0502(16) Uani 1 1 d . . . . .
H3QA H 0.349471 0.180615 0.149223 0.060 Uiso 1 1 calc R U . . .
H3QB H 0.238726 0.219907 0.108719 0.060 Uiso 1 1 calc R U . . .
C3R C 0.5500(17) -0.3042(9) 0.2526(11) 0.133(7) Uani 1 1 d . . . . .
H3RA H 0.461431 -0.293881 0.233690 0.200 Uiso 1 1 calc R U . . .
H3RB H 0.548367 -0.322140 0.292214 0.200 Uiso 1 1 calc R U . . .
H3RC H 0.565964 -0.352681 0.222226 0.200 Uiso 1 1 calc R U . . .
C3S C 0.7996(7) 0.1081(5) 0.3512(3) 0.0437(14) Uani 1 1 d . . . . .
H3SA H 0.745882 0.132709 0.378303 0.052 Uiso 1 1 calc R U . . .
H3SB H 0.872537 0.159670 0.349527 0.052 Uiso 1 1 calc R U . . .
C3T C 0.7392(9) 0.0286(6) 0.4697(4) 0.0573(18) Uani 1 1 d . . . . .
H3TA H 0.694510 -0.018693 0.487914 0.069 Uiso 1 1 calc R U . . .
H3TB H 0.826475 0.066089 0.502187 0.069 Uiso 1 1 calc R U . . .
C3V C 0.6981(9) -0.0374(6) 0.1755(4) 0.059(2) Uani 1 1 d . . . . .
H3VA H 0.623126 -0.083653 0.181197 0.070 Uiso 1 1 calc R U . B 1
H3VB H 0.755875 -0.069658 0.155536 0.070 Uiso 1 1 calc R U . B 1
C3X C 1.1122(7) 0.1609(5) 0.2578(4) 0.0489(15) Uani 1 1 d . . . . .
C3Y C 0.7044(7) 0.0586(5) 0.2832(4) 0.0457(14) Uani 1 1 d . . . . .
H3YA H 0.632414 0.006547 0.284950 0.055 Uiso 1 1 calc R U . . .
H3YB H 0.658247 0.100732 0.264985 0.055 Uiso 1 1 calc R U . . .
C4A C 0.4694(13) 0.3354(7) 0.4559(5) 0.078(3) Uani 1 1 d . . . . .
C4B C 0.9942(7) 0.1880(6) 0.1609(5) 0.0569(18) Uani 1 1 d . . . . .
H4B H 0.959601 0.176913 0.115769 0.068 Uiso 1 1 calc R U . . .
C4C C 1.0647(18) -0.1742(19) 0.1292(8) 0.180(12) Uani 1 1 d . . . . .
H4CA H 1.011157 -0.170055 0.087902 0.270 Uiso 1 1 calc R U . . .
H4CB H 1.052270 -0.238330 0.129038 0.270 Uiso 1 1 calc R U . . .
H4CC H 1.162520 -0.144638 0.136388 0.270 Uiso 1 1 calc R U . . .
C4D C 0.8936(8) 0.3237(5) 0.1899(5) 0.060(2) Uani 1 1 d . . . . .
H4DA H 0.941796 0.383175 0.221586 0.072 Uiso 1 1 calc R U . . .
H4DB H 0.893391 0.332367 0.147030 0.072 Uiso 1 1 calc R U . . .
C4F C 0.5509(10) 0.2095(7) 0.4980(5) 0.064(2) Uani 1 1 d . . . . .
C4H C 0.6616(9) -0.2196(6) 0.2669(5) 0.062(2) Uani 1 1 d . . . . .
C4I C 1.0034(8) 0.0910(6) 0.4305(4) 0.0568(18) Uani 1 1 d . . . . .
H4IA H 1.038557 0.048392 0.452987 0.068 Uiso 1 1 calc R U . . .
H4IB H 0.989123 0.139062 0.462630 0.068 Uiso 1 1 calc R U . . .
C4M C 0.6240(12) 0.1391(8) 0.5145(5) 0.072(2) Uani 1 1 d . . . . .
H4MA H 0.713916 0.169612 0.547262 0.087 Uiso 1 1 calc R U . . .
H4MB H 0.567560 0.096395 0.532106 0.087 Uiso 1 1 calc R U . . .
C4N C 0.4702(11) 0.2507(8) 0.5318(6) 0.078(3) Uani 1 1 d . . . . .
H4N H 0.444877 0.232318 0.566624 0.093 Uiso 1 1 calc R U . . .
C4O C 0.5460(9) 0.4483(5) 0.2717(4) 0.0569(18) Uani 1 1 d . . . . .
H4OA H 0.527529 0.492168 0.246436 0.068 Uiso 1 1 calc R U . . .
H4OB H 0.645344 0.469174 0.295287 0.068 Uiso 1 1 calc R U . . .
C4Q C 1.0166(10) -0.1280(8) 0.1813(5) 0.074(3) Uani 1 1 d . . . . .
C4U C 0.4640(13) 0.4547(6) 0.3220(6) 0.078(3) Uani 1 1 d . . . . .
H4UA H 0.473630 0.519419 0.341660 0.094 Uiso 1 1 calc R U . . .
H4UB H 0.365036 0.423851 0.300688 0.094 Uiso 1 1 calc R U . . .
C4V C 0.4304(12) 0.3236(7) 0.5075(6) 0.084(3) Uani 1 1 d . . . . .
H4V H 0.380834 0.359908 0.526696 0.101 Uiso 1 1 calc R U . . .
C24 C 0.9557(13) 0.6524(8) 0.2471(7) 0.092(4) Uani 1 1 d . . . . .
H24A H 1.037041 0.653041 0.231875 0.138 Uiso 1 1 calc R U . . .
H24B H 0.981982 0.661443 0.293655 0.138 Uiso 1 1 calc R U . . .
H24C H 0.917632 0.701466 0.236428 0.138 Uiso 1 1 calc R U . . .
C38 C 1.1112(8) 0.1348(6) 0.4006(4) 0.0567(18) Uani 1 1 d . . . . .
H38A H 1.089092 0.188814 0.388713 0.068 Uiso 1 1 calc R U . . .
H38B H 1.203143 0.155319 0.432595 0.068 Uiso 1 1 calc R U . . .
N39 N 1.1149(6) 0.0681(4) 0.3415(3) 0.0478(13) Uani 1 1 d . . . . .
H501 H 1.177747 0.033776 0.360111 0.057 Uiso 1 1 calc R U . . .
C41 C 0.3665(7) 0.3153(5) 0.1925(4) 0.0539(18) Uani 1 1 d . . . . .
H41A H 0.326206 0.362620 0.178739 0.065 Uiso 1 1 calc R U . . .
H41B H 0.321906 0.294555 0.223904 0.065 Uiso 1 1 calc R U . . .
C45 C 0.5825(8) 0.2927(5) 0.2579(4) 0.0510(16) Uani 1 1 d . . . . .
H45A H 0.531413 0.228602 0.235182 0.061 Uiso 1 1 calc R U . . .
H45B H 0.576520 0.304069 0.302382 0.061 Uiso 1 1 calc R U . . .
C46 C 1.1958(7) 0.1173(6) 0.3025(4) 0.0543(17) Uani 1 1 d . . . . .
H46A H 1.276991 0.165173 0.332614 0.065 Uiso 1 1 calc R U . . .
H46B H 1.230157 0.073015 0.276678 0.065 Uiso 1 1 calc R U . . .
C47 C 0.7717(8) -0.0185(6) 0.4076(4) 0.0534(17) Uani 1 1 d . . . . .
H47A H 0.811934 -0.067935 0.417117 0.064 Uiso 1 1 calc R U . . .
H47B H 0.683086 -0.047358 0.373663 0.064 Uiso 1 1 calc R U . . .
Cl50 Cl 0.1105(3) 0.3090(2) 0.58213(16) 0.0845(7) Uani 1 1 d D . . . .
O500 O -0.0272(12) 0.2878(12) 0.5897(9) 0.177(6) Uani 1 1 d D . . . .
O501 O 0.2030(14) 0.3907(8) 0.6204(8) 0.175(7) Uani 1 1 d D . . . .
O502 O 0.0965(17) 0.3155(8) 0.5146(5) 0.143(5) Uani 1 1 d D . . . .
O503 O 0.1553(11) 0.2288(6) 0.5879(5) 0.097(2) Uani 1 1 d D . . . .
Cl60 Cl 0.3399(2) 0.88186(19) 0.30737(13) 0.0729(6) Uani 1 1 d D . . . .
O600 O 0.3487(12) 0.8932(11) 0.2456(5) 0.153(6) Uani 1 1 d D . . . .
O601 O 0.4509(8) 0.8479(6) 0.3360(5) 0.102(3) Uani 1 1 d D . . . .
O602 O 0.2076(6) 0.8157(5) 0.2993(4) 0.0755(19) Uani 1 1 d D . . . .
O603 O 0.3475(7) 0.9683(5) 0.3508(4) 0.087(2) Uani 1 1 d D . . . .
Cl70 Cl 0.1646(7) 0.5143(5) 0.1511(4) 0.102(2) Uani 0.5 1 d D . P . .
O700 O 0.155(3) 0.498(2) 0.2132(10) 0.159(5) Uani 0.5 1 d D . P . .
O701 O 0.103(3) 0.5800(17) 0.1317(13) 0.159(5) Uani 0.5 1 d D . P . .
O702 O 0.3122(17) 0.535(2) 0.1572(13) 0.159(5) Uani 0.5 1 d D . P . .
O703 O 0.102(3) 0.4268(13) 0.1016(10) 0.159(5) Uani 0.5 1 d D . P . .
Cl80 Cl 0.6548(5) 0.6777(3) 0.07977(19) 0.0775(16) Uani 0.5 1 d . . P . .
O800 O 0.537700 0.738300 0.093204 0.157 Uani 0.5 1 d . . P . .
O801 O 0.732(2) 0.6870(14) 0.1398(6) 0.104(6) Uani 0.5 1 d . . P . .
O802 O 0.576(2) 0.5876(10) 0.0444(7) 0.109(7) Uani 0.5 1 d . . P . .
O803 O 0.7191(15) 0.7147(11) 0.0360(8) 0.087(5) Uani 0.5 1 d . . P . .
C805 C 0.781700 0.334549 -0.040100 0.1076(9) Uani 1 1 d D . . . .
H80A H 0.704393 0.296175 -0.076818 0.161 Uiso 1 1 calc R U . . .
H80B H 0.851477 0.301941 -0.030995 0.161 Uiso 1 1 calc R U . . .
H80C H 0.822344 0.390969 -0.050030 0.161 Uiso 1 1 calc R U . . .
S7A S 0.4942(2) 0.05539(14) 0.13068(10) 0.0478(5) Uani 0.889(4) 1 d . . P C 1
C1A C 0.6308(9) 0.1001(6) 0.0510(4) 0.0555(14) Uani 0.889(4) 1 d . . P C 1
H1A H 0.660637 0.125549 0.019563 0.067 Uiso 0.889(4) 1 calc R U P C 1
C2A C 0.6985(9) 0.0418(6) 0.0843(4) 0.0555(14) Uani 0.889(4) 1 d . . P C 1
H2A H 0.775922 0.024155 0.076159 0.067 Uiso 0.889(4) 1 calc R U P C 1
C30A C 0.5191(9) 0.1130(6) 0.0711(4) 0.0510(12) Uani 0.889(4) 1 d . . P C 1
C40A C 0.6341(8) 0.0152(5) 0.1299(3) 0.0510(12) Uani 0.889(4) 1 d . . P C 1
S7B S 0.6388(16) 0.0877(11) 0.0973(8) 0.0478(5) Uani 0.111(4) 1 d . . P C 2
C1B C 0.472(7) -0.030(4) 0.128(3) 0.0555(14) Uani 0.111(4) 1 d . . P C 2
H1BA H 0.441198 -0.078099 0.146418 0.067 Uiso 0.111(4) 1 calc R U P C 2
C2B C 0.370(7) 0.029(5) 0.087(3) 0.0555(14) Uani 0.111(4) 1 d . . P C 2
H2BA H 0.272682 0.012187 0.073903 0.067 Uiso 0.111(4) 1 calc R U P C 2
C30B C 0.460868 0.105545 0.078115 0.0510(12) Uani 0.111(4) 1 d . . P C 2
C40B C 0.6341(8) 0.0152(5) 0.1299(3) 0.0510(12) Uani 0.111(4) 1 d . . P C 2

loop_
_atom_site_aniso_label
_atom_site_aniso_U_11
_atom_site_aniso_U_22
_atom_site_aniso_U_33
_atom_site_aniso_U_23
_atom_site_aniso_U_13
_atom_site_aniso_U_12
Ni3 0.0570(6) 0.0594(7) 0.0812(8) 0.0290(6) 0.0104(5) 0.0067(5)
Ni4 0.0536(6) 0.0547(6) 0.0706(7) 0.0162(5) 0.0119(5) 0.0135(5)
S2 0.0990(18) 0.0663(13) 0.0551(11) 0.0094(10) 0.0183(11) 0.0359(13)
S3 0.0383(8) 0.0432(8) 0.0622(10) 0.0103(8) 0.0054(7) 0.0059(6)
N3A 0.035(3) 0.036(3) 0.060(3) 0.015(3) 0.006(2) 0.000(2)
N3C 0.041(3) 0.042(3) 0.069(4) 0.014(3) 0.012(3) 0.008(2)
N3E 0.044(3) 0.042(3) 0.055(3) 0.019(3) 0.007(2) 0.006(2)
N3F 0.048(3) 0.036(3) 0.052(3) 0.012(2) 0.008(2) 0.010(2)
N3G 0.043(3) 0.049(3) 0.062(4) 0.012(3) 0.016(3) 0.011(2)
N3H 0.044(3) 0.052(3) 0.056(3) 0.017(3) 0.014(2) 0.015(3)
N3I 0.036(2) 0.036(3) 0.053(3) 0.010(2) 0.004(2) 0.005(2)
O3J 0.061(3) 0.061(4) 0.105(5) 0.050(4) 0.019(3) 0.019(3)
N3M 0.051(3) 0.037(3) 0.103(6) 0.026(4) 0.012(3) 0.004(3)
N3U 0.049(3) 0.075(4) 0.051(3) 0.017(3) 0.011(3) 0.029(3)
N4J 0.078(5) 0.067(5) 0.105(7) 0.005(5) 0.017(5) 0.031(4)
O37 0.051(3) 0.051(3) 0.068(3) 0.022(3) 0.013(2) 0.017(2)
C1AA 0.034(3) 0.048(4) 0.072(5) 0.020(4) 0.006(3) -0.004(3)
C12B 0.082 0.050 0.118 0.034 0.023 0.008
N11B 0.049(3) 0.085(5) 0.070(4) 0.046(4) 0.019(3) 0.006(3)
C1G 0.063(5) 0.061(6) 0.124(9) 0.040(6) 0.024(6) 0.010(5)
C3K 0.041(3) 0.048(4) 0.051(4) 0.010(3) 0.004(3) 0.002(3)
C3L 0.048(3) 0.034(3) 0.054(4) 0.008(3) 0.003(3) 0.008(3)
C3O 0.047(4) 0.046(4) 0.077(5) 0.018(4) 0.024(3) 0.008(3)
C3P 0.065(5) 0.064(5) 0.069(5) -0.009(4) 0.005(4) 0.023(4)
C3Q 0.035(3) 0.041(3) 0.067(4) 0.012(3) 0.010(3) 0.003(3)
C3R 0.134(11) 0.062(5) 0.25(2) 0.048(7) 0.117(13) 0.041
C3S 0.050(3) 0.041(3) 0.049(3) 0.021(3) 0.016(3) 0.021(3)
C3T 0.062(4) 0.058(4) 0.060(4) 0.025(4) 0.018(3) 0.025(4)
C3V 0.059(4) 0.047(4) 0.056(4) 0.008(3) -0.012(3) 0.021(3)
C3X 0.033(3) 0.041(3) 0.062(4) 0.013(3) 0.007(3) -0.003(2)
C3Y 0.042(3) 0.035(3) 0.052(4) 0.012(3) 0.004(3) 0.004(2)
C4A 0.093(7) 0.057(5) 0.060(5) -0.010(4) -0.007(5) 0.024(5)
C4B 0.038(3) 0.054(4) 0.072(5) 0.016(4) 0.015(3) 0.001(3)
C4C 0.098(11) 0.32(3) 0.089(10) -0.034(14) 0.032(8) 0.055(16)
C4D 0.041(3) 0.043(4) 0.089(6) 0.023(4) 0.014(3) 0.000(3)
C4F 0.065(5) 0.070(5) 0.061(5) 0.021(4) 0.012(4) 0.027(4)
C4H 0.055(4) 0.046(4) 0.088(6) 0.021(4) 0.020(4) 0.020(3)
C4I 0.055(4) 0.059(4) 0.047(4) 0.011(3) 0.001(3) 0.016(3)
C4M 0.082(6) 0.084(7) 0.059(5) 0.016(5) 0.025(4) 0.037(5)
C4N 0.073(6) 0.079(7) 0.079(6) 0.014(5) 0.025(5) 0.020(5)
C4O 0.064(4) 0.038(3) 0.064(5) 0.011(3) 0.015(4) 0.010(3)
C4Q 0.060(5) 0.071(6) 0.067(5) -0.002(5) 0.015(4) -0.005(4)
C4U 0.097(7) 0.038(4) 0.091(7) 0.005(4) 0.025(6) 0.016(4)
C4V 0.081(6) 0.059(5) 0.091(7) -0.009(5) 0.001(5) 0.029(5)
C24 0.081(7) 0.061(6) 0.114(9) 0.021(6) 0.018(6) -0.008(5)
C38 0.048(4) 0.049(4) 0.057(4) 0.009(3) -0.003(3) 0.007(3)
N39 0.034(2) 0.049(3) 0.054(3) 0.010(3) 0.005(2) 0.009(2)
C41 0.044(3) 0.037(3) 0.080(5) 0.015(3) 0.020(3) 0.008(3)
C45 0.057(4) 0.034(3) 0.061(4) 0.012(3) 0.015(3) 0.014(3)
C46 0.033(3) 0.057(4) 0.073(5) 0.023(4) 0.010(3) 0.012(3)
C47 0.058(4) 0.056(4) 0.060(4) 0.031(4) 0.021(3) 0.025(3)
Cl50 0.0938(18) 0.0679(14) 0.0992(19) 0.0326(14) 0.0330(15) 0.0224(13)
O500 0.112(9) 0.203(16) 0.229(18) 0.078(14) 0.069(11) 0.030(10)
O501 0.123(9) 0.106(9) 0.216(15) -0.046(10) 0.013(10) -0.011(7)
O502 0.237(15) 0.094(7) 0.134(9) 0.070(7) 0.077(10) 0.062(9)
O503 0.114(7) 0.095(6) 0.100(6) 0.037(5) 0.039(5) 0.045(5)
Cl60 0.0389(9) 0.0837(15) 0.0909(16) 0.0256(13) 0.0172(9) 0.0064(9)
O600 0.108(7) 0.224(15) 0.097(7) 0.060(9) 0.026(6) -0.023(9)
O601 0.057(4) 0.105(6) 0.134(8) 0.003(5) 0.023(4) 0.036(4)
O602 0.047(3) 0.062(4) 0.115(6) 0.021(4) 0.025(3) 0.010(3)
O603 0.050(3) 0.068(4) 0.129(7) 0.026(4) 0.004(4) 0.011(3)
Cl70 0.081(3) 0.099(4) 0.144(6) 0.045(4) 0.043(4) 0.041(3)
O700 0.180(13) 0.194(14) 0.164(12) 0.089(11) 0.078(10) 0.105(12)
O701 0.180(13) 0.194(14) 0.164(12) 0.089(11) 0.078(10) 0.105(12)
O702 0.180(13) 0.194(14) 0.164(12) 0.089(11) 0.078(10) 0.105(12)
O703 0.180(13) 0.194(14) 0.164(12) 0.089(11) 0.078(10) 0.105(12)
Cl80 0.104(3) 0.046(2) 0.0427(18) 0.0291(16) -0.0232(19) -0.028(2)
O800 0.184 0.182 0.165 0.086 0.080 0.101
O801 0.140(15) 0.115(13) 0.033(6) 0.020(7) -0.007(7) 0.020(12)
O802 0.158(16) 0.059(8) 0.055(7) 0.016(6) 0.011(8) -0.058(9)
O803 0.078(8) 0.089(10) 0.095(10) 0.079(9) -0.003(7) 0.007(7)
C805 0.095 0.056 0.141 0.030 0.003 -0.009(5)
S7A 0.0407(9) 0.0425(9) 0.0528(10) 0.0133(8) 0.0044(7) 0.0058(7)
C1A 0.045(3) 0.049(3) 0.055(3) 0.001(3) 0.005(2) -0.001(2)
C2A 0.045(3) 0.049(3) 0.055(3) 0.001(3) 0.005(2) -0.001(2)
C30A 0.053(3) 0.047(3) 0.045(3) 0.010(2) 0.000(2) 0.015(2)
C40A 0.053(3) 0.047(3) 0.045(3) 0.010(2) 0.000(2) 0.015(2)
S7B 0.0407(9) 0.0425(9) 0.0528(10) 0.0133(8) 0.0044(7) 0.0058(7)
C1B 0.045(3) 0.049(3) 0.055(3) 0.001(3) 0.005(2) -0.001(2)
C2B 0.045(3) 0.049(3) 0.055(3) 0.001(3) 0.005(2) -0.001(2)
C30B 0.053(3) 0.047(3) 0.045(3) 0.010(2) 0.000(2) 0.015(2)
C40B 0.053(3) 0.047(3) 0.045(3) 0.010(2) 0.000(2) 0.015(2)

loop_
_atom_type_symbol
_atom_type_description
_atom_type_scat_dispersion_real
_atom_type_scat_dispersion_imag
_atom_type_scat_source
C C 0.0033 0.0016 'International Tables Vol C Tables 4.2.6.8 and 6.1.1.4'
H H 0.0000 0.0000 'International Tables Vol C Tables 4.2.6.8 and 6.1.1.4'
Cl Cl 0.1484 0.1585 'International Tables Vol C Tables 4.2.6.8 and 6.1.1.4'
N N 0.0061 0.0033 'International Tables Vol C Tables 4.2.6.8 and 6.1.1.4'
Ni Ni 0.3393 1.1124 'International Tables Vol C Tables 4.2.6.8 and 6.1.1.4'
O O 0.0106 0.0060 'International Tables Vol C Tables 4.2.6.8 and 6.1.1.4'
S S 0.1246 0.1234 'International Tables Vol C Tables 4.2.6.8 and 6.1.1.4'

loop_
_geom_angle_atom_site_label_1
_geom_angle_atom_site_label_2
_geom_angle_atom_site_label_3
_geom_angle
N11B Ni3 N3M 89.5(3)
N11B Ni3 N3A 94.1(3)
N3M Ni3 N3A 87.3(2)
N11B Ni3 N3F 173.3(3)
N3M Ni3 N3F 97.1(3)
N3A Ni3 N3F 85.0(2)
N11B Ni3 O3J 88.1(3)
N3M Ni3 O3J 85.9(3)
N3A Ni3 O3J 172.9(3)
N3F Ni3 O3J 93.5(3)
N11B Ni3 N3E 90.7(3)
N3M Ni3 N3E 169.9(3)
N3A Ni3 N3E 102.7(2)
N3F Ni3 N3E 83.1(2)
O3J Ni3 N3E 84.0(3)
N3G Ni4 N3C 91.2(3)
N3G Ni4 N3I 93.1(3)
N3C Ni4 N3I 88.6(2)
N3G Ni4 O37 89.9(3)
N3C Ni4 O37 84.7(2)
N3I Ni4 O37 172.7(2)
N3G Ni4 N39 91.2(2)
N3C Ni4 N39 166.3(3)
N3I Ni4 N39 104.7(2)
O37 Ni4 N39 81.8(2)
N3G Ni4 N3H 173.2(3)
N3C Ni4 N3H 95.4(3)
N3I Ni4 N3H 85.6(2)
O37 Ni4 N3H 92.2(2)
N39 Ni4 N3H 82.7(2)
C4F S2 C4A 93.4(5)
C3X S3 C1AA 93.0(4)
C3L N3A C4D 113.1(6)
C3L N3A Ni3 104.7(4)
C4D N3A Ni3 117.7(5)
C3L N3A H5B 100(6)
C4D N3A H5B 112(6)
Ni3 N3A H5B 108(5)
C4H N3C Ni4 174.0(7)
C3K N3E C3Q 113.2(6)
C3K N3E Ni3 126.5(5)
C3Q N3E Ni3 108.7(5)
C3K N3E H6B 120(4)
C3Q N3E H6B 98(4)
Ni3 N3E H6B 85(4)
C41 N3F C45 112.0(6)
C41 N3F C4O 110.2(6)
C45 N3F C4O 110.5(6)
C41 N3F Ni3 105.3(5)
C45 N3F Ni3 105.6(5)
C4O N3F Ni3 113.2(5)
C4Q N3G Ni4 178.5(7)
C47 N3H C4I 111.8(6)
C47 N3H C3S 112.3(6)
C4I N3H C3S 109.9(6)
C47 N3H Ni4 113.8(5)
C4I N3H Ni4 105.6(5)
C3S N3H Ni4 102.8(4)
C3Y N3I C3V 113.8(6)
C3Y N3I Ni4 103.8(4)
C3V N3I Ni4 115.1(4)
C3Y N3I H500 107.9
C3V N3I H500 107.9
Ni4 N3I H500 107.9
C1G N3M Ni3 172.3(10)
C4M N3U C3T 111.4(7)
C4M N3U H3B 116(8)
C3T N3U H3B 123(8)
C3P N4J C4U 112.3(9)
C3P N4J H1B 123.9
C4U N4J H1B 123.9
Ni4 O37 H37 109.5
C4B C1AA C4D 128.6(8)
C4B C1AA S3 109.5(7)
C4D C1AA S3 121.8(7)
N11B C12B C805 166.9(10)
C12B N11B Ni3 176.9(9)
N3M C1G C24 174.8(14)
C30B C3K N3E 109.3(6)
N3E C3K C30A 115.2(6)
N3E C3K H3KA 108.5
C30A C3K H3KA 108.5
N3E C3K H3KB 108.5
C30A C3K H3KB 108.5
H3KA C3K H3KB 107.5
N3A C3L C45 110.9(6)
N3A C3L H3LA 109.5
C45 C3L H3LA 109.5
N3A C3L H3LB 109.5
C45 C3L H3LB 109.5
H3LA C3L H3LB 108.1
C3X C3O C4B 113.3(8)
C3X C3O H3O 123.4
C4B C3O H3O 123.4
N4J C3P C4A 110.5(9)
N4J C3P H3PA 109.5
C4A C3P H3PA 109.5
N4J C3P H3PB 109.5
C4A C3P H3PB 109.5
H3PA C3P H3PB 108.1
N3E C3Q C41 113.2(6)
N3E C3Q H3QA 108.9
C41 C3Q H3QA 108.9
N3E C3Q H3QB 108.9
C41 C3Q H3QB 108.9
H3QA C3Q H3QB 107.7
C4H C3R H3RA 109.5
C4H C3R H3RB 109.5
H3RA C3R H3RB 109.5
C4H C3R H3RC 109.5
H3RA C3R H3RC 109.5
H3RB C3R H3RC 109.5
C3Y C3S N3H 109.3(6)
C3Y C3S H3SA 109.8
N3H C3S H3SA 109.8
C3Y C3S H3SB 109.8
N3H C3S H3SB 109.8
H3SA C3S H3SB 108.3
N3U C3T C47 111.3(7)
N3U C3T H3TA 109.4
C47 C3T H3TA 109.4
N3U C3T H3TB 109.4
C47 C3T H3TB 109.4
H3TA C3T H3TB 108.0
N3I C3V C40B 112.8(6)
N3I C3V C40A 112.8(6)
N3I C3V H3VA 109.0
C40A C3V H3VA 109.0
N3I C3V H3VB 109.0
C40A C3V H3VB 109.0
H3VA C3V H3VB 107.8
C3O C3X C46 125.3(8)
C3O C3X S3 110.3(6)
C46 C3X S3 124.3(6)
N3I C3Y C3S 109.9(5)
N3I C3Y H3YA 109.7
C3S C3Y H3YA 109.7
N3I C3Y H3YB 109.7
C3S C3Y H3YB 109.7
H3YA C3Y H3YB 108.2
C4V C4A C3P 127.1(11)
C4V C4A S2 110.2(8)
C3P C4A S2 122.3(9)
C1AA C4B C3O 113.9(8)
C1AA C4B H4B 123.1
C3O C4B H4B 123.1
C4Q C4C H4CA 109.5
C4Q C4C H4CB 109.5
H4CA C4C H4CB 109.5
C4Q C4C H4CC 109.5
H4CA C4C H4CC 109.5
H4CB C4C H4CC 109.5
N3A C4D C1AA 116.0(6)
N3A C4D H4DA 108.3
C1AA C4D H4DA 108.3
N3A C4D H4DB 108.3
C1AA C4D H4DB 108.3
H4DA C4D H4DB 107.4
C4N C4F C4M 127.7(10)
C4N C4F S2 109.0(8)
C4M C4F S2 123.1(8)
N3C C4H C3R 178.3(12)
N3H C4I C38 112.2(6)
N3H C4I H4IA 109.2
C38 C4I H4IA 109.2
N3H C4I H4IB 109.2
C38 C4I H4IB 109.2
H4IA C4I H4IB 107.9
N3U C4M C4F 108.6(8)
N3U C4M H4MA 110.0
C4F C4M H4MA 110.0
N3U C4M H4MB 110.0
C4F C4M H4MB 110.0
H4MA C4M H4MB 108.4
C4F C4N C4V 113.0(11)
C4F C4N H4N 123.5
C4V C4N H4N 123.5
N3F C4O C4U 118.6(7)
N3F C4O H4OA 107.7
C4U C4O H4OA 107.7
N3F C4O H4OB 107.7
C4U C4O H4OB 107.7
H4OA C4O H4OB 107.1
N3G C4Q C4C 175.8(16)
N4J C4U C4O 110.0(9)
N4J C4U H4UA 109.7
C4O C4U H4UA 109.7
N4J C4U H4UB 109.7
C4O C4U H4UB 109.7
H4UA C4U H4UB 108.2
C4A C4V C4N 114.2(10)
C4A C4V H4V 122.9
C4N C4V H4V 122.9
C1G C24 H24A 109.5
C1G C24 H24B 109.5
H24A C24 H24B 109.5
C1G C24 H24C 109.5
H24A C24 H24C 109.5
H24B C24 H24C 109.5
N39 C38 C4I 111.3(6)
N39 C38 H38A 109.4
C4I C38 H38A 109.4
N39 C38 H38B 109.4
C4I C38 H38B 109.4
H38A C38 H38B 108.0
C38 N39 C46 111.2(6)
C38 N39 Ni4 109.9(5)
C46 N39 Ni4 124.7(5)
C38 N39 H501 102.6
C46 N39 H501 102.6
Ni4 N39 H501 102.6
N3F C41 C3Q 111.8(6)
N3F C41 H41A 109.2
C3Q C41 H41A 109.2
N3F C41 H41B 109.2
C3Q C41 H41B 109.2
H41A C41 H41B 107.9
N3F C45 C3L 109.5(6)
N3F C45 H45A 109.8
C3L C45 H45A 109.8
N3F C45 H45B 109.8
C3L C45 H45B 109.8
H45A C45 H45B 108.2
C3X C46 N39 114.2(6)
C3X C46 H46A 108.7
N39 C46 H46A 108.7
C3X C46 H46B 108.7
N39 C46 H46B 108.7
H46A C46 H46B 107.6
N3H C47 C3T 117.9(7)
N3H C47 H47A 107.8
C3T C47 H47A 107.8
N3H C47 H47B 107.8
C3T C47 H47B 107.8
H47A C47 H47B 107.2
O501 Cl50 O503 115.0(8)
O501 Cl50 O500 117.3(10)
O503 Cl50 O500 104.2(8)
O501 Cl50 O502 105.1(9)
O503 Cl50 O502 107.3(6)
O500 Cl50 O502 107.5(9)
O600 Cl60 O601 110.0(7)
O600 Cl60 O603 111.4(8)
O601 Cl60 O603 108.7(5)
O600 Cl60 O602 109.2(6)
O601 Cl60 O602 108.8(5)
O603 Cl60 O602 108.6(5)
O701 Cl70 O702 114.0(15)
O701 Cl70 O700 116.3(14)
O702 Cl70 O700 104.1(14)
O701 Cl70 O703 108.9(15)
O702 Cl70 O703 104.9(14)
O700 Cl70 O703 107.8(15)
O801 Cl80 O802 116.0(11)
O801 Cl80 O803 119.2(11)
O802 Cl80 O803 105.0(10)
O801 Cl80 O800 102.5(10)
O802 Cl80 O800 106.6(11)
O803 Cl80 O800 106.6(7)
C12B C805 H80A 109.5
C12B C805 H80B 109.5
H80A C805 H80B 109.5
C12B C805 H80C 109.5
H80A C805 H80C 109.5
H80B C805 H80C 109.5
C40A S7A C30A 92.4(4)
C30A C1A C2A 111.8(9)
C30A C1A H1A 124.1
C2A C1A H1A 124.1
C40A C2A C1A 111.9(8)
C40A C2A H2A 124.0
C1A C2A H2A 124.0
C1A C30A C3K 125.3(9)
C1A C30A S7A 111.7(7)
C3K C30A S7A 123.0(7)
C2A C40A C3V 120.5(8)
C2A C40A S7A 112.1(6)
C3V C40A S7A 127.2(7)
C40B S7B C30B 107.3(10)
C40B C1B C2B 107(5)
C40B C1B H1BA 126.6
C2B C1B H1BA 126.6
C30B C2B C1B 108(5)
C30B C2B H2BA 125.9
C1B C2B H2BA 125.9
C3K C30B C2B 127(3)
C3K C30B S7B 124.5(6)
C2B C30B S7B 106(3)
S7B C40B C3V 154.2(9)
S7B C40B C1B 110(3)
C3V C40B C1B 95(3)

loop_
_geom_bond_atom_site_label_1
_geom_bond_atom_site_label_2
_geom_bond_distance
Ni3 N11B 2.051(8)
Ni3 N3M 2.099(7)
Ni3 N3A 2.105(6)
Ni3 N3F 2.122(7)
Ni3 O3J 2.138(6)
Ni3 N3E 2.147(6)
Ni4 N3G 2.068(7)
Ni4 N3C 2.073(6)
Ni4 N3I 2.133(6)
Ni4 O37 2.137(5)
Ni4 N39 2.138(6)
Ni4 N3H 2.140(7)
S2 C4F 1.696(10)
S2 C4A 1.749(11)
S3 C3X 1.712(8)
S3 C1AA 1.755(9)
N3A C3L 1.462(10)
N3A C4D 1.465(9)
N3A H5B 0.956(19)
N3C C4H 1.137(10)
N3E C3K 1.464(10)
N3E C3Q 1.469(10)
N3E H6B 0.950(19)
N3F C41 1.476(9)
N3F C45 1.492(9)
N3F C4O 1.501(9)
N3G C4Q 1.111(13)
N3H C47 1.471(10)
N3H C4I 1.488(9)
N3H C3S 1.529(9)
N3I C3Y 1.464(10)
N3I C3V 1.505(9)
N3I H500 0.9800
N3M C1G 1.091(12)
N3U C4M 1.463(12)
N3U C3T 1.486(10)
N3U H3B 0.959(19)
N4J C3P 1.426(16)
N4J C4U 1.508(15)
N4J H1B 0.8600
O37 H37 0.84(12)
C1AA C4B 1.340(13)
C1AA C4D 1.482(12)
C12B N11B 1.121(13)
C12B C805 1.622(12)
C1G C24 1.539(14)
C3K C30B 1.383(8)
C3K C30A 1.518(11)
C3K H3KA 0.9700
C3K H3KB 0.9700
C3L C45 1.515(10)
C3L H3LA 0.9700
C3L H3LB 0.9700
C3O C3X 1.363(12)
C3O C4B 1.435(12)
C3O H3O 0.9300
C3P C4A 1.470(15)
C3P H3PA 0.9700
C3P H3PB 0.9700
C3Q C41 1.507(11)
C3Q H3QA 0.9700
C3Q H3QB 0.9700
C3R C4H 1.446(15)
C3R H3RA 0.9600
C3R H3RB 0.9600
C3R H3RC 0.9600
C3S C3Y 1.508(9)
C3S H3SA 0.9700
C3S H3SB 0.9700
C3T C47 1.545(12)
C3T H3TA 0.9700
C3T H3TB 0.9700
C3V C40B 1.518(10)
C3V C40A 1.518(10)
C3V H3VA 0.9700
C3V H3VB 0.9700
C3X C46 1.497(10)
C3Y H3YA 0.9700
C3Y H3YB 0.9700
C4A C4V 1.309(19)
C4B H4B 0.9300
C4C C4Q 1.456(18)
C4C H4CA 0.9600
C4C H4CB 0.9600
C4C H4CC 0.9600
C4D H4DA 0.9700
C4D H4DB 0.9700
C4F C4N 1.392(15)
C4F C4M 1.491(13)
C4I C38 1.502(12)
C4I H4IA 0.9700
C4I H4IB 0.9700
C4M H4MA 0.9700
C4M H4MB 0.9700
C4N C4V 1.422(16)
C4N H4N 0.9300
C4O C4U 1.526(15)
C4O H4OA 0.9700
C4O H4OB 0.9700
C4U H4UA 0.9700
C4U H4UB 0.9700
C4V H4V 0.9300
C24 H24A 0.9600
C24 H24B 0.9600
C24 H24C 0.9600
C38 N39 1.490(11)
C38 H38A 0.9700
C38 H38B 0.9700
N39 C46 1.508(10)
N39 H501 0.9800
C41 H41A 0.9700
C41 H41B 0.9700
C45 H45A 0.9700
C45 H45B 0.9700
C46 H46A 0.9700
C46 H46B 0.9700
C47 H47A 0.9700
C47 H47B 0.9700
Cl50 O501 1.360(10)
Cl50 O503 1.418(8)
Cl50 O500 1.423(11)
Cl50 O502 1.471(10)
Cl60 O600 1.410(10)
Cl60 O601 1.413(8)
Cl60 O603 1.441(8)
Cl60 O602 1.446(6)
Cl70 O701 1.379(14)
Cl70 O702 1.434(14)
Cl70 O700 1.446(15)
Cl70 O703 1.447(15)
Cl80 O801 1.322(12)
Cl80 O802 1.394(13)
Cl80 O803 1.414(15)
Cl80 O800 1.704(7)
C805 H80A 0.9600
C805 H80B 0.9600
C805 H80C 0.9600
S7A C40A 1.672(8)
S7A C30A 1.743(9)
C1A C30A 1.349(13)
C1A C2A 1.445(14)
C1A H1A 0.9300
C2A C40A 1.388(13)
C2A H2A 0.9300
S7B C40B 1.429(19)
S7B C30B 1.854(16)
C1B C40B 1.63(7)
C1B C2B 1.72(11)
C1B H1BA 0.9300
C2B C30B 1.41(7)
C2B H2BA 0.9300

loop_
_geom_torsion_atom_site_label_1
_geom_torsion_atom_site_label_2
_geom_torsion_atom_site_label_3
_geom_torsion_atom_site_label_4
_geom_torsion
C3X S3 C1AA C4B -1.6(6)
C3X S3 C1AA C4D 175.4(6)
C3Q N3E C3K C30B -56.9(7)
Ni3 N3E C3K C30B 81.7(7)
C3Q N3E C3K C30A -83.0(8)
Ni3 N3E C3K C30A 55.6(9)
C4D N3A C3L C45 173.1(6)
Ni3 N3A C3L C45 43.8(6)
C4U N4J C3P C4A 169.0(8)
C3K N3E C3Q C41 165.7(6)
Ni3 N3E C3Q C41 19.9(7)
C47 N3H C3S C3Y -81.3(8)
C4I N3H C3S C3Y 153.5(6)
Ni4 N3H C3S C3Y 41.5(6)
C4M N3U C3T C47 -175.2(8)
C3Y N3I C3V C40B 73.9(9)
Ni4 N3I C3V C40B -166.4(6)
C3Y N3I C3V C40A 73.9(9)
Ni4 N3I C3V C40A -166.4(6)
C4B C3O C3X C46 -179.3(6)
C4B C3O C3X S3 -1.4(8)
C1AA S3 C3X C3O 1.7(5)
C1AA S3 C3X C46 179.6(6)
C3V N3I C3Y C3S 171.4(6)
Ni4 N3I C3Y C3S 45.5(6)
N3H C3S C3Y N3I -62.0(7)
N4J C3P C4A C4V 164.1(11)
N4J C3P C4A S2 -23.8(12)
C4F S2 C4A C4V 0.4(9)
C4F S2 C4A C3P -172.9(9)
C4D C1AA C4B C3O -175.7(7)
S3 C1AA C4B C3O 1.1(8)
C3X C3O C4B C1AA 0.2(9)
C3L N3A C4D C1AA 75.6(9)
Ni3 N3A C4D C1AA -162.1(6)
C4B C1AA C4D N3A 92.9(11)
S3 C1AA C4D N3A -83.5(8)
C4A S2 C4F C4N 1.6(8)
C4A S2 C4F C4M -174.3(9)
C47 N3H C4I C38 168.1(7)
C3S N3H C4I C38 -66.5(8)
Ni4 N3H C4I C38 43.7(8)
C3T N3U C4M C4F 170.1(8)
C4N C4F C4M N3U 157.0(10)
S2 C4F C4M N3U -27.9(12)
C4M C4F C4N C4V 172.5(10)
S2 C4F C4N C4V -3.2(12)
C41 N3F C4O C4U 50.8(10)
C45 N3F C4O C4U -73.6(10)
Ni3 N3F C4O C4U 168.3(7)
C3P N4J C4U C4O -166.9(8)
N3F C4O C4U N4J 73.6(10)
C3P C4A C4V C4N 170.5(10)
S2 C4A C4V C4N -2.3(13)
C4F C4N C4V C4A 3.7(15)
N3H C4I C38 N39 -46.6(9)
C4I C38 N39 C46 166.3(6)
C4I C38 N39 Ni4 24.1(7)
C45 N3F C41 C3Q -69.8(9)
C4O N3F C41 C3Q 166.8(6)
Ni3 N3F C41 C3Q 44.5(7)
N3E C3Q C41 N3F -44.7(9)
C41 N3F C45 C3L 150.9(6)
C4O N3F C45 C3L -85.8(8)
Ni3 N3F C45 C3L 36.8(6)
N3A C3L C45 N3F -56.8(8)
C3O C3X C46 N39 -111.9(8)
S3 C3X C46 N39 70.6(8)
C38 N39 C46 C3X -82.3(8)
Ni4 N39 C46 C3X 53.3(9)
C4I N3H C47 C3T 54.9(9)
C3S N3H C47 C3T -69.3(8)
Ni4 N3H C47 C3T 174.5(5)
N3U C3T C47 N3H 72.1(9)
C30A C1A C2A C40A -1.4(9)
C2A C1A C30A C3K -178.2(7)
C2A C1A C30A S7A 0.2(8)
N3E C3K C30A C1A -114.6(8)
N3E C3K C30A S7A 67.2(8)
C40A S7A C30A C1A 0.8(6)
C40A S7A C30A C3K 179.3(6)
C1A C2A C40A C3V -173.3(6)
C1A C2A C40A S7A 2.0(8)
N3I C3V C40A C2A 96.8(9)
N3I C3V C40A S7A -77.8(9)
C30A S7A C40A C2A -1.6(6)
C30A S7A C40A C3V 173.3(7)
C40B C1B C2B C30B -10(3)
N3E C3K C30B C2B 100(3)
N3E C3K C30B S7B -99.3(8)
C1B C2B C30B C3K 176.7(12)
C1B C2B C30B S7B 13(3)
C40B S7B C30B C3K -177.9(7)
C40B S7B C30B C2B -14(3)
C30B S7B C40B C3V -154.6(17)
C30B S7B C40B C1B 7.0(13)
N3I C3V C40B S7B 50(2)
N3I C3V C40B C1B -112.4(15)
C2B C1B C40B S7B 0.2(14)
C2B C1B C40B C3V 172.2(15)

loop_
_platon_squeeze_void_nr
_platon_squeeze_void_average_x
_platon_squeeze_void_average_y
_platon_squeeze_void_average_z
_platon_squeeze_void_volume
_platon_squeeze_void_count_electrons
1 -0.001 0.000 0.000 144.7 53.3
2 0.000 0.500 0.500 264.1 45.7
3 0.132 0.432 0.977 17.5 2.0
4 0.395 0.847 0.125 8.1 0.7
5 0.604 0.153 0.875 8.0 -0.4
6 0.867 0.568 0.022 17.4 3.5
